data_4321591
loop_
_publ_author_name
'Leijun Hao'
'M. Adnan Mansour'
'Rene J. Lachicotte'
'Henry J. Gysling'
'Richard Eisenberg'

_publ_section_title
;
 A Gold(I) Mononuclear Complex and Its Association into Binuclear and
 Cluster Compounds by Hydrogen Bonding or Metal Ion Coordination
;
_journal_name_full 'Inorganic Chemistry'
_journal_page_first 5520
_journal_page_last 5529
_journal_paper_doi 10.1021/ic000396f
_journal_volume 39
_journal_year 2000
_chemical_formula_sum 'C45 H42 Au2 Cl2 F12 N4 O2 P4 S2'
_chemical_formula_weight 1551.66
_chemical_name_systematic
;
 ?
;
_space_group_IT_number 2
_symmetry_cell_setting triclinic
_symmetry_space_group_name_Hall '-P 1'
_symmetry_space_group_name_H-M 'P -1'
_atom_sites_solution_hydrogens geom
_atom_sites_solution_primary direct
_atom_sites_solution_secondary difmap
_audit_creation_method SHELXL
_cell_angle_alpha 97.1870(10)
_cell_angle_beta 96.5310(10)
_cell_angle_gamma 117.1420(10)
_cell_formula_units_Z 2
_cell_length_a 14.0284(3)
_cell_length_b 14.1093(3)
_cell_length_c 15.7027(2)
_cell_measurement_temperature 193(2)
_cell_volume 2692.21(9)
_computing_cell_refinement 'Siemens XSCANS'
_computing_data_collection 'Siemens XSCANS'
_computing_data_reduction 'Siemens SHELXTL'
_computing_molecular_graphics 'Siemens SHELXTL'
_computing_publication_material 'Siemens SHELXTL'
_computing_structure_refinement 'SHELXL-93 (Sheldrick, 1993)'
_computing_structure_solution 'SHELXS-86 (Sheldrick, 1990)'
_diffrn_ambient_temperature 193(2)
_diffrn_measurement_device 'Siemens P4'
_diffrn_measurement_method '\w scans'
_diffrn_radiation_monochromator graphite
_diffrn_radiation_source 'fine-focus sealed tube'
_diffrn_radiation_type MoK\a
_diffrn_radiation_wavelength 0.71073
_diffrn_reflns_av_R_equivalents 0.0364
_diffrn_reflns_av_sigmaI/netI 0.0828
_diffrn_reflns_limit_h_max 12
_diffrn_reflns_limit_h_min -15
_diffrn_reflns_limit_k_max 15
_diffrn_reflns_limit_k_min -15
_diffrn_reflns_limit_l_max 17
_diffrn_reflns_limit_l_min -16
_diffrn_reflns_number 11367
_diffrn_reflns_theta_max 23.31
_diffrn_reflns_theta_min 1.66
_exptl_absorpt_coefficient_mu 5.822
_exptl_absorpt_correction_type none
_exptl_crystal_colour Colorless
_exptl_crystal_density_diffrn 1.914
_exptl_crystal_density_meas ?
_exptl_crystal_density_method NA
_exptl_crystal_description Rhombic
_exptl_crystal_F_000 1496
_exptl_crystal_size_max 0.02
_exptl_crystal_size_mid 0.04
_exptl_crystal_size_min 0.08
_refine_diff_density_max 2.228
_refine_diff_density_min -2.477
_refine_diff_density_rms 0.185
_refine_ls_extinction_method none
_refine_ls_goodness_of_fit_all 1.165
_refine_ls_goodness_of_fit_obs 1.261
_refine_ls_matrix_type full
_refine_ls_number_parameters 628
_refine_ls_number_reflns 7245
_refine_ls_number_restraints 0
_refine_ls_restrained_S_all 1.166
_refine_ls_restrained_S_obs 1.261
_refine_ls_R_factor_all 0.1020
_refine_ls_R_factor_obs 0.0772
_refine_ls_shift/esd_max 0.036
_refine_ls_shift/esd_mean 0.001
_refine_ls_structure_factor_coef Fsqd
_refine_ls_weighting_details 'w=1/[\s^2^(Fo^2^)+(0.0355P)^2^+50.7697P] where P=(Fo^2^+2Fc^2^)/3'
_refine_ls_weighting_scheme calc
_refine_ls_wR_factor_all 0.1633
_refine_ls_wR_factor_obs 0.1534
_reflns_number_observed 5596
_reflns_number_total 7246
_reflns_observed_criterion >2sigma(I)
_cod_data_source_file ic000396f_2.cif
_cod_data_source_block saddis
_cod_depositor_comments
;
The following automatic conversions were performed:

'_exptl_crystal_density_meas' value 'NA' was changed to '?' - the
value is perceived as not measured.

Automatic conversion script
Id: cif_fix_values 3008 2015-01-20 13:52:24Z robertas 

The following automatic conversions were performed:

'_refine_ls_weighting_scheme' value 'calc
w=1/[\s^2^(Fo^2^)+(0.0355P)^2^+50.7697P] where P=(Fo^2^+2Fc^2^)/3'
was changed to 'calc'. New tag '_refine_ls_weighting_details' was
created. The value of the new tag was set to
'w=1/[\s^2^(Fo^2^)+(0.0355P)^2^+50.7697P] where P=(Fo^2^+2Fc^2^)/3'.

Automatic conversion script
Id: cif_fix_values 3143 2015-03-26 13:38:13Z robertas 
;
_cod_database_code 4321591

loop_
_symmetry_equiv_pos_as_xyz
'x, y, z'
'-x, -y, -z'

loop_
_atom_site_aniso_label
_atom_site_aniso_U_11
_atom_site_aniso_U_22
_atom_site_aniso_U_33
_atom_site_aniso_U_23
_atom_site_aniso_U_13
_atom_site_aniso_U_12
Au1 0.0365(4) 0.0343(4) 0.0481(5) -0.0029(3) -0.0018(3) 0.0149(3)
Au2 0.0324(4) 0.0390(4) 0.0488(5) -0.0002(3) -0.0022(3) 0.0151(3)
S1 0.057(3) 0.044(3) 0.101(5) 0.007(3) -0.002(3) 0.031(3)
S2 0.047(3) 0.062(4) 0.105(5) 0.003(3) 0.018(3) 0.032(3)
P1 0.027(2) 0.033(2) 0.032(3) -0.003(2) 0.004(2) 0.009(2)
P2 0.039(3) 0.030(2) 0.031(3) 0.002(2) 0.000(2) 0.014(2)
N1 0.036(9) 0.037(9) 0.043(10) 0.004(7) -0.007(7) 0.006(8)
N2 0.053(10) 0.049(10) 0.042(10) -0.013(8) 0.003(8) 0.024(9)
N3 0.049(10) 0.031(8) 0.038(9) -0.009(7) -0.004(7) 0.012(7)
N4 0.036(9) 0.031(8) 0.044(9) -0.006(7) -0.007(7) 0.010(7)
C1 0.072(15) 0.043(12) 0.046(13) -0.007(9) 0.002(10) 0.032(11)
C2 0.056(14) 0.058(14) 0.045(13) -0.015(10) -0.008(10) 0.020(12)
C3 0.051(15) 0.055(17) 0.099(21) -0.003(14) 0.003(13) 0.007(13)
C4 0.119(24) 0.025(12) 0.060(16) 0.007(10) 0.028(15) -0.006(15)
C5 0.129(23) 0.033(12) 0.060(15) 0.001(10) 0.011(14) 0.048(15)
C6 0.042(12) 0.063(14) 0.052(13) 0.005(11) 0.003(10) 0.010(11)
C7 0.026(12) 0.121(22) 0.082(17) 0.053(16) 0.020(11) 0.029(13)
C8 0.043(15) 0.125(25) 0.061(17) 0.015(16) -0.009(12) 0.008(17)
C9 0.055(15) 0.097(19) 0.020(11) 0.004(11) 0.004(10) 0.005(14)
C10 0.050(14) 0.048(13) 0.053(14) -0.004(10) 0.012(10) 0.004(11)
C11 0.040(11) 0.049(11) 0.021(9) 0.008(8) 0.009(8) 0.017(9)
C12 0.044(12) 0.038(11) 0.064(14) -0.015(9) 0.017(10) 0.019(10)
C13 0.043(13) 0.073(16) 0.059(14) 0.007(12) 0.003(10) 0.032(12)
C14 0.025(11) 0.082(17) 0.055(14) -0.001(12) 0.005(9) 0.016(11)
C15 0.053(14) 0.058(13) 0.071(16) 0.024(12) 0.027(12) 0.017(11)
C16 0.062(14) 0.047(12) 0.053(13) 0.014(10) 0.003(10) 0.025(11)
C17 0.036(11) 0.041(11) 0.037(11) -0.002(9) -0.001(8) 0.013(9)
C18 0.039(12) 0.066(14) 0.078(16) 0.029(12) 0.009(11) 0.013(11)
C19 0.046(13) 0.061(14) 0.070(16) 0.020(12) -0.007(11) 0.017(11)
C20 0.059(16) 0.097(20) 0.064(17) 0.005(15) -0.024(13) 0.024(15)
C21 0.096(22) 0.151(28) 0.107(24) 0.110(23) -0.035(19) -0.027(20)
C22 0.051(14) 0.126(22) 0.034(13) 0.032(14) -0.011(11) -0.024(14)
C23 0.021(9) 0.036(10) 0.047(11) -0.008(8) 0.004(8) 0.011(8)
C24 0.056(12) 0.044(11) 0.028(10) 0.002(9) 0.011(9) 0.019(10)
C25 0.060(14) 0.035(11) 0.064(15) -0.002(10) 0.016(11) 0.021(10)
C26 0.070(15) 0.044(12) 0.064(15) 0.001(11) 0.016(12) 0.034(11)
C27 0.055(13) 0.050(12) 0.041(12) -0.003(9) 0.000(9) 0.022(10)
C28 0.039(10) 0.034(9) 0.010(8) 0.002(7) -0.003(7) 0.015(8)
C29 0.041(11) 0.042(11) 0.039(11) 0.001(9) -0.006(9) 0.018(9)
C30 0.097(19) 0.022(10) 0.041(12) -0.001(9) -0.027(12) 0.019(11)
C31 0.068(16) 0.036(12) 0.057(14) 0.012(10) 0.011(12) 0.001(11)
C32 0.046(13) 0.042(12) 0.082(17) 0.018(11) 0.004(11) 0.002(10)
C33 0.055(13) 0.045(12) 0.049(12) 0.016(9) 0.008(10) 0.023(10)
C34 0.047(11) 0.040(10) 0.029(10) 0.012(8) -0.003(8) 0.026(9)
C35 0.100(19) 0.054(14) 0.022(11) -0.019(10) 0.002(11) -0.024(12)
C37 0.119(22) 0.063(16) 0.042(14) 0.003(12) 0.029(14) 0.028(15)
C38 0.071(16) 0.034(12) 0.096(20) -0.017(12) -0.008(14) 0.007(11)
C39 0.066(14) 0.042(12) 0.045(12) 0.005(9) 0.023(10) 0.014(10)
C40 0.042(10) 0.029(9) 0.019(9) 0.010(7) 0.002(7) 0.012(8)
C41 0.043(11) 0.037(10) 0.044(11) 0.001(8) 0.004(9) 0.024(9)
C42 0.063(14) 0.058(13) 0.064(14) -0.001(11) -0.003(11) 0.041(12)
C43 0.036(10) 0.064(13) 0.049(12) 0.021(10) -0.006(9) 0.031(10)
C44 0.037(11) 0.059(13) 0.030(11) -0.006(9) -0.010(9) 0.007(10)
P3 0.052(3) 0.049(3) 0.053(3) -0.003(3) 0.006(3) 0.020(3)
F1 0.128(13) 0.159(15) 0.102(12) 0.020(10) 0.029(10) 0.113(13)
F2 0.065(9) 0.119(11) 0.059(8) 0.014(8) 0.006(7) 0.024(8)
F3 0.134(14) 0.055(9) 0.140(15) -0.035(9) 0.052(11) -0.009(9)
F4 0.159(14) 0.081(9) 0.066(9) 0.036(7) 0.035(9) 0.065(10)
F5 0.058(8) 0.113(11) 0.084(10) -0.032(8) -0.002(7) 0.040(8)
F6 0.066(8) 0.056(7) 0.065(8) 0.001(6) -0.013(6) 0.007(6)
P4 0.047(3) 0.050(3) 0.056(4) 0.009(3) -0.001(3) 0.018(3)
F7 0.049(8) 0.115(12) 0.138(14) 0.042(10) -0.034(9) 0.002(8)
F8 0.138(14) 0.116(12) 0.116(13) 0.034(10) 0.014(10) 0.096(11)
F9 0.128(12) 0.076(9) 0.038(7) 0.001(6) -0.007(7) 0.037(8)
F10 0.060(8) 0.068(8) 0.081(9) -0.013(7) 0.008(7) 0.006(6)
F11 0.097(11) 0.138(13) 0.072(10) 0.030(9) 0.036(8) 0.061(10)
F12 0.105(11) 0.057(8) 0.093(10) 0.005(7) -0.022(8) 0.042(8)

loop_
_atom_site_label
_atom_site_type_symbol
_atom_site_fract_x
_atom_site_fract_y
_atom_site_fract_z
_atom_site_U_iso_or_equiv
_atom_site_thermal_displace_type
_atom_site_occupancy
_atom_site_calc_flag
_atom_site_refinement_flags
_atom_site_disorder_group
Au1 Au -0.06513(6) -0.51001(6) -0.34957(5) 0.0424(2) Uani 1 d . .
Au2 Au 0.01270(6) -0.43225(6) -0.15694(5) 0.0426(2) Uani 1 d . .
S1 S -0.0841(4) -0.6725(4) -0.3164(4) 0.067(2) Uani 1 d . .
S2 S 0.1753(4) -0.4117(5) -0.1962(4) 0.070(2) Uani 1 d . .
P1 P -0.0424(3) -0.3572(3) -0.3972(3) 0.0339(10) Uani 1 d . .
P2 P -0.1407(4) -0.4588(3) -0.1056(3) 0.0356(11) Uani 1 d . .
N1 N -0.2908(12) -0.7187(11) -0.3054(10) 0.045(4) Uani 1 d . .
N2 N 0.2196(13) -0.2048(13) -0.1987(10) 0.051(4) Uani 1 d . .
N3 N 0.0112(12) -0.2174(11) -0.2457(9) 0.045(4) Uani 1 d . .
N4 N -0.2814(11) -0.5104(11) -0.2567(9) 0.042(4) Uani 1 d . .
C1 C -0.2190(17) -0.7569(15) -0.3160(13) 0.054(5) Uani 1 d . .
C2 C -0.3971(17) -0.7831(17) -0.3081(12) 0.060(6) Uani 1 d . .
H2A H -0.4448(17) -0.7527(17) -0.3038(12) 0.072 Uiso 1 calc R .
C3 C -0.4356(20) -0.8900(20) -0.3168(17) 0.079(7) Uani 1 d . .
H3A H -0.5109(20) -0.9353(20) -0.3178(17) 0.094 Uiso 1 calc R .
C4 C -0.3713(25) -0.9339(17) -0.3241(15) 0.083(9) Uani 1 d . .
H4A H -0.4005(25) -1.0105(17) -0.3315(15) 0.100 Uiso 1 calc R .
C5 C -0.2627(23) -0.8695(16) -0.3208(14) 0.072(7) Uani 1 d . .
H5A H -0.2157(23) -0.9012(16) -0.3218(14) 0.086 Uiso 1 calc R .
C6 C 0.2603(16) -0.2747(17) -0.1918(13) 0.059(6) Uani 1 d . .
C7 C 0.3743(16) -0.2338(22) -0.1810(15) 0.074(7) Uani 1 d . .
H7A H 0.4050(16) -0.2809(22) -0.1752(15) 0.089 Uiso 1 calc R .
C8 C 0.4410(20) -0.1246(25) -0.1788(16) 0.091(9) Uani 1 d . .
H8A H 0.5175(20) -0.0976(25) -0.1738(16) 0.109 Uiso 1 calc R .
C9 C 0.3977(19) -0.0537(22) -0.1839(12) 0.071(7) Uani 1 d . .
H9A H 0.4427(19) 0.0218(22) -0.1809(12) 0.085 Uiso 1 calc R .
C10 C 0.2885(17) -0.0983(16) -0.1933(13) 0.059(6) Uani 1 d . .
H10A H 0.2574(17) -0.0511(16) -0.1964(13) 0.071 Uiso 1 calc R .
C11 C 0.0957(14) -0.2714(14) -0.4137(10) 0.038(4) Uani 1 d . .
C12 C 0.1649(15) -0.3154(15) -0.4202(13) 0.050(5) Uani 1 d . .
H12A H 0.1413(15) -0.3884(15) -0.4137(13) 0.061 Uiso 1 calc R .
C13 C 0.2690(16) -0.2541(18) -0.4361(13) 0.058(6) Uani 1 d . .
H13A H 0.3172(16) -0.2840(18) -0.4403(13) 0.070 Uiso 1 calc R .
C14 C 0.3006(15) -0.1493(19) -0.4457(13) 0.060(6) Uani 1 d . .
H14A H 0.3713(15) -0.1064(19) -0.4572(13) 0.071 Uiso 1 calc R .
C15 C 0.2317(17) -0.1052(17) -0.4390(14) 0.062(6) Uani 1 d . .
H15A H 0.2561(17) -0.0321(17) -0.4453(14) 0.075 Uiso 1 calc R .
C16 C 0.1268(17) -0.1654(15) -0.4232(13) 0.055(5) Uani 1 d . .
H16A H 0.0789(17) -0.1352(15) -0.4190(13) 0.066 Uiso 1 calc R .
C17 C -0.1363(14) -0.3883(14) -0.4988(11) 0.042(4) Uani 1 d . .
C18 C -0.2363(15) -0.4772(17) -0.5114(15) 0.064(6) Uani 1 d . .
H18A H -0.2521(15) -0.5225(17) -0.4694(15) 0.077 Uiso 1 calc R .
C19 C -0.3155(17) -0.5030(17) -0.5843(15) 0.064(6) Uani 1 d . .
H19A H -0.3854(17) -0.5645(17) -0.5913(15) 0.076 Uiso 1 calc R .
C20 C -0.2933(19) -0.4413(21) -0.6452(16) 0.083(8) Uani 1 d . .
H20A H -0.3444(19) -0.4610(21) -0.6979(16) 0.100 Uiso 1 calc R .
C21 C -0.1954(23) -0.3497(26) -0.6287(19) 0.149(17) Uani 1 d . .
H21A H -0.1837(23) -0.2988(26) -0.6659(19) 0.179 Uiso 1 calc R .
C22 C -0.1126(18) -0.3271(22) -0.5611(14) 0.097(10) Uani 1 d . .
H22A H -0.0407(18) -0.2702(22) -0.5579(14) 0.116 Uiso 1 calc R .
C23 C -0.0635(12) -0.2618(13) -0.3225(11) 0.037(4) Uani 1 d . .
C24 C 0.0024(15) -0.1436(14) -0.1905(11) 0.045(5) Uani 1 d . .
H24A H 0.0531(15) -0.1113(14) -0.1365(11) 0.054 Uiso 1 calc R .
C25 C -0.0758(16) -0.1110(15) -0.2066(14) 0.054(5) Uani 1 d . .
H25A H -0.0774(16) -0.0565(15) -0.1655(14) 0.065 Uiso 1 calc R .
C26 C -0.1485(18) -0.1572(15) -0.2807(14) 0.058(6) Uani 1 d . .
H26A H -0.2042(18) -0.1375(15) -0.2925(14) 0.069 Uiso 1 calc R .
C27 C -0.1433(16) -0.2334(15) -0.3403(12) 0.052(5) Uani 1 d . .
H27A H -0.1949(16) -0.2663(15) -0.3937(12) 0.062 Uiso 1 calc R .
C28 C -0.2210(13) -0.5946(13) -0.0860(9) 0.030(4) Uani 1 d . .
C29 C -0.1774(15) -0.6632(14) -0.0853(11) 0.043(5) Uani 1 d . .
H29A H -0.1067(15) -0.6421(14) -0.0982(11) 0.052 Uiso 1 calc R .
C30 C -0.2388(20) -0.7656(14) -0.0653(12) 0.061(7) Uani 1 d . .
H30A H -0.2069(20) -0.8119(14) -0.0609(12) 0.074 Uiso 1 calc R .
C31 C -0.3435(19) -0.8006(16) -0.0520(14) 0.063(6) Uani 1 d . .
H31A H -0.3838(19) -0.8711(16) -0.0400(14) 0.076 Uiso 1 calc R .
C32 C -0.3906(17) -0.7339(16) -0.0559(15) 0.064(6) Uani 1 d . .
H32A H -0.4622(17) -0.7567(16) -0.0448(15) 0.077 Uiso 1 calc R .
C33 C -0.3295(16) -0.6304(15) -0.0768(12) 0.049(5) Uani 1 d . .
H33A H -0.3623(16) -0.5854(15) -0.0846(12) 0.059 Uiso 1 calc R .
C34 C -0.1081(14) -0.3648(13) -0.0031(11) 0.038(4) Uani 1 d . .
C35 C -0.1546(19) -0.3984(17) 0.0649(12) 0.086(9) Uani 1 d . .
H35A H -0.2074(19) -0.4722(17) 0.0602(12) 0.103 Uiso 1 calc R .
C36 C -0.1242(21) -0.3237(22) 0.1424(18) 0.091(8) Uiso 1 d . .
H36A H -0.1536(21) -0.3485(22) 0.1918(18) 0.109 Uiso 1 calc R .
C37 C -0.0530(22) -0.2148(19) 0.1504(15) 0.080(8) Uani 1 d . .
H37A H -0.0415(22) -0.1635(19) 0.2011(15) 0.096 Uiso 1 calc R .
C38 C -0.0014(19) -0.1838(17) 0.0859(17) 0.079(8) Uani 1 d . .
H38A H 0.0527(19) -0.1102(17) 0.0920(17) 0.095 Uiso 1 calc R .
C39 C -0.0252(16) -0.2585(15) 0.0075(13) 0.055(5) Uani 1 d . .
H39A H 0.0151(16) -0.2362(15) -0.0376(13) 0.067 Uiso 1 calc R .
C40 C -0.2369(13) -0.4360(12) -0.1785(10) 0.032(4) Uani 1 d . .
C41 C -0.2687(14) -0.3618(13) -0.1536(12) 0.041(4) Uani 1 d . .
H41A H -0.2403(14) -0.3165(13) -0.0970(12) 0.049 Uiso 1 calc R .
C42 C -0.3452(16) -0.3533(16) -0.2138(13) 0.059(6) Uani 1 d . .
H42A H -0.3672(16) -0.2998(16) -0.1994(13) 0.071 Uiso 1 calc R .
C43 C -0.3885(14) -0.4243(15) -0.2950(12) 0.047(5) Uani 1 d . .
H43A H -0.4403(14) -0.4201(15) -0.3367(12) 0.056 Uiso 1 calc R .
C44 C -0.3544(14) -0.5002(15) -0.3131(12) 0.051(5) Uani 1 d . .
H44A H -0.3840(14) -0.5483(15) -0.3685(12) 0.061 Uiso 1 calc R .
P3 P 0.2868(4) 0.0847(4) 0.0166(4) 0.0543(14) Uani 1 d . .
F1 F 0.1889(13) 0.1097(14) 0.0252(10) 0.112(5) Uani 1 d . .
F2 F 0.2896(10) 0.0630(12) 0.1144(8) 0.090(4) Uani 1 d . .
F3 F 0.3736(14) 0.2095(11) 0.0532(11) 0.134(7) Uani 1 d . .
F4 F 0.2817(13) 0.1044(11) -0.0798(9) 0.096(5) Uani 1 d . .
F5 F 0.3857(10) 0.0607(11) 0.0087(9) 0.092(5) Uani 1 d . .
F6 F 0.2058(9) -0.0407(9) -0.0185(8) 0.075(4) Uani 1 d . .
P4 P 0.4168(4) 0.2127(4) 0.4811(4) 0.0545(14) Uani 1 d . .
F7 F 0.2927(10) 0.1250(12) 0.4416(11) 0.118(6) Uani 1 d . .
F8 F 0.3925(13) 0.3081(13) 0.4727(10) 0.109(5) Uani 1 d . .
F9 F 0.4420(12) 0.2114(10) 0.3858(7) 0.089(4) Uani 1 d . .
F10 F 0.5418(10) 0.2966(10) 0.5187(8) 0.082(4) Uani 1 d . .
F11 F 0.3936(12) 0.2135(13) 0.5763(9) 0.098(4) Uani 1 d . .
F12 F 0.4437(11) 0.1159(10) 0.4905(9) 0.088(4) Uani 1 d . .
C1S C -0.3923(43) -0.3596(40) 0.1120(34) 0.089(16) Uiso 0.50 d P .
H1SA H -0.4402(43) -0.3491(40) 0.0671(34) 0.107 Uiso 0.50 calc PR .
H1SB H -0.3187(43) -0.3281(40) 0.0972(34) 0.107 Uiso 0.50 calc PR .
Cl1 Cl -0.3829(14) -0.2827(14) 0.2139(12) 0.120(5) Uiso 0.50 d P .
Cl2 Cl -0.4354(13) -0.4840(13) 0.1035(11) 0.111(5) Uiso 0.50 d P .
O1 O -0.0139(18) -0.0510(17) 0.4067(14) 0.131(7) Uiso 1 d . .
H1 H 0.0230 0.0088 0.4545 0.100 Uiso 1 d . .
H2 H 0.0000 0.0000 0.3609 0.100 Uiso 1 d . .
O2 O -0.2134(28) -0.1167(28) 0.2842(23) 0.098(11) Uiso 0.50 d P .

loop_
_atom_type_symbol
_atom_type_description
_atom_type_scat_dispersion_real
_atom_type_scat_dispersion_imag
_atom_type_scat_source
C C 0.0033 0.0016 'International Tables Vol C Tables 4.2.6.8 and 6.1.1.4'
H H 0.0000 0.0000 'International Tables Vol C Tables 4.2.6.8 and 6.1.1.4'
N N 0.0061 0.0033 'International Tables Vol C Tables 4.2.6.8 and 6.1.1.4'
O O 0.0106 0.0060 'International Tables Vol C Tables 4.2.6.8 and 6.1.1.4'
F F 0.0171 0.0103 'International Tables Vol C Tables 4.2.6.8 and 6.1.1.4'
P P 0.1023 0.0942 'International Tables Vol C Tables 4.2.6.8 and 6.1.1.4'
S S 0.1246 0.1234 'International Tables Vol C Tables 4.2.6.8 and 6.1.1.4'
Cl Cl 0.1484 0.1585 'International Tables Vol C Tables 4.2.6.8 and 6.1.1.4'
Au Au -2.0133 8.8022 'International Tables Vol C Tables 4.2.6.8 and 6.1.1.4'

loop_
_geom_angle_atom_site_label_1
_geom_angle_atom_site_label_2
_geom_angle_atom_site_label_3
_geom_angle
_geom_angle_site_symmetry_1
_geom_angle_site_symmetry_3
_geom_angle_publ_flag
P1 Au1 S1 173.3(2) . . ?
P1 Au1 Au2 102.93(11) . . ?
S1 Au1 Au2 82.8(2) . . ?
P2 Au2 S2 173.7(2) . . ?
P2 Au2 Au1 103.82(11) . . ?
S2 Au2 Au1 81.1(2) . . ?
C1 S1 Au1 109.1(7) . . ?
C6 S2 Au2 108.5(8) . . ?
C17 P1 C23 105.2(8) . . ?
C17 P1 C11 107.8(8) . . ?
C23 P1 C11 101.7(8) . . ?
C17 P1 Au1 111.7(6) . . ?
C23 P1 Au1 115.4(6) . . ?
C11 P1 Au1 114.1(6) . . ?
C28 P2 C34 106.8(7) . . ?
C28 P2 C40 104.7(7) . . ?
C34 P2 C40 104.8(7) . . ?
C28 P2 Au2 114.4(6) . . ?
C34 P2 Au2 111.2(6) . . ?
C40 P2 Au2 114.1(6) . . ?
C2 N1 C1 123.4(17) . . ?
C10 N2 C6 119.6(18) . . ?
C24 N3 C23 115.8(15) . . ?
C44 N4 C40 116.4(14) . . ?
N1 C1 C5 114.5(20) . . ?
N1 C1 S1 122.3(14) . . ?
C5 C1 S1 123.1(18) . . ?
C3 C2 N1 119.7(21) . . ?
C4 C3 C2 121.2(23) . . ?
C3 C4 C5 119.9(22) . . ?
C4 C5 C1 121.0(22) . . ?
N2 C6 C7 118.6(20) . . ?
N2 C6 S2 121.3(15) . . ?
C7 C6 S2 120.2(19) . . ?
C8 C7 C6 119.5(24) . . ?
C7 C8 C9 121.0(24) . . ?
C10 C9 C8 116.1(24) . . ?
C9 C10 N2 125.2(23) . . ?
C12 C11 C16 121.5(18) . . ?
C12 C11 P1 118.9(14) . . ?
C16 C11 P1 119.5(14) . . ?
C11 C12 C13 120.6(19) . . ?
C14 C13 C12 118.4(19) . . ?
C13 C14 C15 121.1(19) . . ?
C14 C15 C16 121.5(20) . . ?
C11 C16 C15 116.9(19) . . ?
C22 C17 C18 119.0(18) . . ?
C22 C17 P1 123.6(14) . . ?
C18 C17 P1 117.4(15) . . ?
C17 C18 C19 121.3(20) . . ?
C20 C19 C18 119.9(20) . . ?
C19 C20 C21 117.6(21) . . ?
C20 C21 C22 123.1(23) . . ?
C17 C22 C21 117.9(20) . . ?
C27 C23 N3 121.8(16) . . ?
C27 C23 P1 124.7(13) . . ?
N3 C23 P1 113.5(12) . . ?
N3 C24 C25 124.2(17) . . ?
C26 C25 C24 118.5(18) . . ?
C25 C26 C27 120.0(20) . . ?
C23 C27 C26 119.6(18) . . ?
C29 C28 C33 120.3(16) . . ?
C29 C28 P2 119.7(14) . . ?
C33 C28 P2 119.9(13) . . ?
C28 C29 C30 118.7(19) . . ?
C31 C30 C29 121.7(20) . . ?
C30 C31 C32 120.3(19) . . ?
C31 C32 C33 118.4(20) . . ?
C28 C33 C32 120.1(18) . . ?
C35 C34 C39 119.4(16) . . ?
C35 C34 P2 121.4(14) . . ?
C39 C34 P2 118.9(14) . . ?
C34 C35 C36 118.9(21) . . ?
C37 C36 C35 122.4(26) . . ?
C38 C37 C36 118.1(23) . . ?
C37 C38 C39 121.0(21) . . ?
C34 C39 C38 119.4(19) . . ?
C41 C40 N4 124.0(15) . . ?
C41 C40 P2 122.7(12) . . ?
N4 C40 P2 112.9(12) . . ?
C40 C41 C42 118.0(16) . . ?
C43 C42 C41 119.4(17) . . ?
C44 C43 C42 118.4(16) . . ?
N4 C44 C43 123.6(16) . . ?
F4 P3 F1 89.9(8) . . ?
F4 P3 F6 90.2(7) . . ?
F1 P3 F6 91.8(8) . . ?
F4 P3 F5 90.4(8) . . ?
F1 P3 F5 179.4(9) . . ?
F6 P3 F5 88.7(7) . . ?
F4 P3 F3 90.9(9) . . ?
F1 P3 F3 91.1(10) . . ?
F6 P3 F3 176.9(9) . . ?
F5 P3 F3 88.4(9) . . ?
F4 P3 F2 178.9(8) . . ?
F1 P3 F2 89.4(8) . . ?
F6 P3 F2 89.0(7) . . ?
F5 P3 F2 90.3(8) . . ?
F3 P3 F2 90.0(9) . . ?
F8 P4 F11 91.6(9) . . ?
F8 P4 F9 89.3(8) . . ?
F11 P4 F9 178.9(8) . . ?
F8 P4 F10 90.1(8) . . ?
F11 P4 F10 90.1(8) . . ?
F9 P4 F10 89.2(7) . . ?
F8 P4 F12 179.1(9) . . ?
F11 P4 F12 88.2(8) . . ?
F9 P4 F12 90.9(8) . . ?
F10 P4 F12 89.0(7) . . ?
F8 P4 F7 91.8(9) . . ?
F11 P4 F7 91.0(9) . . ?
F9 P4 F7 89.7(9) . . ?
F10 P4 F7 177.7(9) . . ?
F12 P4 F7 89.1(8) . . ?
Cl2 C1S Cl1 118.5(32) . . ?

loop_
_geom_bond_atom_site_label_1
_geom_bond_atom_site_label_2
_geom_bond_distance
_geom_bond_site_symmetry_2
_geom_bond_publ_flag
Au1 P1 2.267(5) . ?
Au1 S1 2.318(5) . ?
Au1 Au2 2.9785(10) . ?
Au2 P2 2.271(5) . ?
Au2 S2 2.329(5) . ?
S1 C1 1.72(2) . ?
S2 C6 1.73(2) . ?
P1 C17 1.81(2) . ?
P1 C23 1.82(2) . ?
P1 C11 1.83(2) . ?
P2 C28 1.81(2) . ?
P2 C34 1.82(2) . ?
P2 C40 1.84(2) . ?
N1 C2 1.34(2) . ?
N1 C1 1.36(2) . ?
N2 C10 1.35(2) . ?
N2 C6 1.36(2) . ?
N3 C24 1.33(2) . ?
N3 C23 1.37(2) . ?
N4 C44 1.35(2) . ?
N4 C40 1.38(2) . ?
C1 C5 1.41(3) . ?
C2 C3 1.33(3) . ?
C3 C4 1.31(3) . ?
C4 C5 1.36(3) . ?
C6 C7 1.41(3) . ?
C7 C8 1.38(3) . ?
C8 C9 1.39(3) . ?
C9 C10 1.35(3) . ?
C11 C12 1.38(2) . ?
C11 C16 1.39(2) . ?
C12 C13 1.39(3) . ?
C13 C14 1.37(3) . ?
C14 C15 1.37(3) . ?
C15 C16 1.39(3) . ?
C17 C22 1.35(3) . ?
C17 C18 1.36(2) . ?
C18 C19 1.38(3) . ?
C19 C20 1.34(3) . ?
C20 C21 1.36(3) . ?
C21 C22 1.37(3) . ?
C23 C27 1.36(2) . ?
C24 C25 1.38(3) . ?
C25 C26 1.32(3) . ?
C26 C27 1.37(2) . ?
C28 C29 1.36(2) . ?
C28 C33 1.40(2) . ?
C29 C30 1.40(3) . ?
C30 C31 1.37(3) . ?
C31 C32 1.38(3) . ?
C32 C33 1.42(3) . ?
C34 C35 1.34(3) . ?
C34 C39 1.39(2) . ?
C35 C36 1.39(3) . ?
C36 C37 1.38(3) . ?
C37 C38 1.32(3) . ?
C38 C39 1.41(3) . ?
C40 C41 1.35(2) . ?
C41 C42 1.40(2) . ?
C42 C43 1.39(3) . ?
C43 C44 1.37(2) . ?
P3 F4 1.571(13) . ?
P3 F1 1.582(14) . ?
P3 F6 1.583(12) . ?
P3 F5 1.584(13) . ?
P3 F3 1.595(13) . ?
P3 F2 1.604(14) . ?
P4 F8 1.550(14) . ?
P4 F11 1.566(14) . ?
P4 F9 1.575(14) . ?
P4 F10 1.589(12) . ?
P4 F12 1.593(12) . ?
P4 F7 1.595(13) . ?
C1S Cl2 1.55(5) . ?
C1S Cl1 1.77(5) . ?
